data_2019995
loop_
_publ_author_name
'Arkhipov, Sergey G.'
'Rychkov, Denis A.'
'Pugachev, Alexey M.'
'Boldyreva, Elena V.'

_publ_section_title
;
 New hydrophobic <small>L</small>-amino acid salts: maleates of
 <small>L</small>-leucine, <small>L</small>-isoleucine and
 <small>L</small>-norvaline
;
_journal_coeditor_code SK3586
_journal_issue 7
_journal_name_full 'Acta Crystallographica Section C'
_journal_page_first
;
;
_journal_paper_doi 10.1107/S2053229615010888
_journal_volume 71
_journal_year 2015
_chemical_formula_iupac 'C6 H14 N O2 +, C4 H3 O4 -, 0.5H2 O'
_chemical_formula_moiety 'C6 H14 N O2 +, C4 H3 O4 -, 0.5(H2 O)'
_chemical_formula_sum 'C10 H18 N O6.5'
_chemical_formula_weight 256.26
_chemical_name_systematic
;
<i>L</i>-Lisinium hydrogen maleate hemihydrate
;
_space_group_crystal_system monoclinic
_space_group_IT_number 4
_space_group_name_Hall 'P 2yb'
_space_group_name_H-M_alt 'P 1 21 1'
_symmetry_space_group_name_Hall 'P 2yb'
_symmetry_space_group_name_H-M 'P 1 21 1'
_atom_sites_solution_hydrogens mixed
_atom_sites_solution_primary direct
_audit_creation_method
;
Olex2 1.2
(compiled 2015.01.26 svn.r3150 for OlexSys, GUI svn.r4998)
;
_cell_angle_alpha 90
_cell_angle_beta 95.848(6)
_cell_angle_gamma 90
_cell_formula_units_Z 4
_cell_length_a 11.5217(9)
_cell_length_b 5.9974(3)
_cell_length_c 19.3426(12)
_cell_measurement_reflns_used 3141
_cell_measurement_temperature 298
_cell_measurement_theta_max 28.0730
_cell_measurement_theta_min 1.7741
_cell_volume 1329.62(15)
_computing_cell_refinement
;
CrysAlis PRO (Agilent, 2014)
;
_computing_data_collection
;
CrysAlis PRO (Agilent, 2014)
;
_computing_data_reduction
;
CrysAlis PRO (Agilent, 2014)
;
_computing_molecular_graphics
;
Mercury (Macrae <i>et al.</i>, 2006)
;
_computing_publication_material
;
<i>OLEX2</i> (Dolomanov <i>et al.</i>,  2009) and <i>publCIF</i>
(Westrip, 2010)
;
_computing_structure_refinement
;
SHELXL2014 (Sheldrick, 2015)
;
_computing_structure_solution
;
SHELXS97 (Sheldrick, 2008)
;
_diffrn_ambient_temperature 298.0
_diffrn_detector_area_resol_mean 10.3457
_diffrn_measured_fraction_theta_full 1.000
_diffrn_measured_fraction_theta_max 1.000
_diffrn_measurement_device_type
;
Agilent Xcalibur Gemini Ultra diffractometer with Ruby detector
;
_diffrn_measurement_method '\w scans'
_diffrn_radiation_monochromator graphite
_diffrn_radiation_type MoK\a
_diffrn_radiation_wavelength 0.71073
_diffrn_reflns_av_R_equivalents 0.0690
_diffrn_reflns_limit_h_max 14
_diffrn_reflns_limit_h_min -14
_diffrn_reflns_limit_k_max 7
_diffrn_reflns_limit_k_min -7
_diffrn_reflns_limit_l_max 24
_diffrn_reflns_limit_l_min -24
_diffrn_reflns_number 17017
_diffrn_reflns_theta_full 25.242
_diffrn_reflns_theta_max 26.371
_diffrn_reflns_theta_min 1.777
_exptl_absorpt_coefficient_mu 0.107
_exptl_absorpt_correction_T_max 1.00000
_exptl_absorpt_correction_T_min 0.94860
_exptl_absorpt_correction_type multi-scan
_exptl_absorpt_process_details
;
(CrysAlis PRO; Agilent, 2014)
;
_exptl_crystal_colour 'clear light colourless'
_exptl_crystal_density_diffrn 1.280
_exptl_crystal_description needle
_exptl_crystal_F_000 548
_exptl_crystal_size_max 0.25
_exptl_crystal_size_mid 0.1
_exptl_crystal_size_min 0.05
_refine_diff_density_max 0.149
_refine_diff_density_min -0.137
_refine_ls_extinction_method none
_refine_ls_goodness_of_fit_ref 1.038
_refine_ls_hydrogen_treatment constr
_refine_ls_matrix_type full
_refine_ls_number_parameters 329
_refine_ls_number_reflns 5459
_refine_ls_number_restraints 1
_refine_ls_restrained_S_all 1.038
_refine_ls_R_factor_all 0.1134
_refine_ls_R_factor_gt 0.0643
_refine_ls_shift/su_max 0.001
_refine_ls_shift/su_mean 0.000
_refine_ls_structure_factor_coef Fsqd
_refine_ls_weighting_details 'w=1/[\s^2^(Fo^2^)+(0.0337P)^2^] where P=(Fo^2^+2Fc^2^)/3'
_refine_ls_weighting_scheme calc
_refine_ls_wR_factor_gt 0.1006
_refine_ls_wR_factor_ref 0.1182
_reflns_number_gt 3452
_reflns_number_total 5459
_reflns_threshold_expression I>2\s(I)
_cod_data_source_file sk3586sup1.cif
_cod_data_source_block II
_cod_original_formula_sum 'C10 H18 N1 O6.5'
_cod_database_code 2019995
_cod_database_fobs_code 2019995
_shelx_space_group_comment
;
The symmetry employed for this shelxl refinement is uniquely defined
by the following loop, which should always be used as a source of
symmetry information in preference to the above space-group names.
They are only intended as comments.
;

loop_
_space_group_symop_operation_xyz
'x, y, z'
'-x, y+1/2, -z'

loop_
_atom_site_type_symbol
_atom_site_label
_atom_site_fract_x
_atom_site_fract_y
_atom_site_fract_z
_atom_site_U_iso_or_equiv
_atom_site_adp_type
_atom_site_calc_flag
_atom_site_occupancy
O O1 0.2729(3) 0.3576(6) 0.55993(14) 0.0558(9) Uani d 1
H H1 0.2965 0.2392 0.5773 0.084 Uiso calc 1
O O52 0.6863(3) 0.4547(6) 0.39132(15) 0.0615(10) Uani d 1
O O2 0.2448(4) 0.1518(7) 0.46452(18) 0.0822(13) Uani d 1
O O62 0.5944(3) 0.6140(6) 0.29963(17) 0.0595(10) Uani d 1
H H62 0.5543 0.5771 0.2640 0.089 Uiso calc 1
O O42 0.4728(3) 0.4996(6) 0.19698(16) 0.0658(11) Uani d 1
O O32 0.4175(3) 0.1871(6) 0.14387(14) 0.0627(10) Uani d 1
N N1 0.1596(3) 0.7067(6) 0.50321(16) 0.0438(10) Uani d 1
H H1A 0.1215 0.8152 0.4791 0.053 Uiso calc 1
H H1B 0.2227 0.7629 0.5275 0.053 Uiso calc 1
H H1C 0.1133 0.6458 0.5321 0.053 Uiso calc 1
C C1 0.2393(4) 0.3277(9) 0.4933(2) 0.0469(12) Uani d 1
C C2 0.1956(4) 0.5335(8) 0.4547(2) 0.0412(12) Uani d 1
H H2 0.1253 0.4901 0.4249 0.049 Uiso calc 1
C C102 0.6266(4) 0.4406(9) 0.3344(2) 0.0456(12) Uani d 1
C C3 0.2810(4) 0.6275(9) 0.4072(2) 0.0544(14) Uani d 1
H H3 0.2462 0.7642 0.3865 0.065 Uiso calc 1
C C92 0.5923(4) 0.2154(9) 0.3099(2) 0.0481(13) Uani d 1
H H92 0.6199 0.0997 0.3391 0.058 Uiso calc 1
C C82 0.5268(4) 0.1513(9) 0.2514(2) 0.0509(13) Uani d 1
H H82 0.5163 -0.0018 0.2464 0.061 Uiso calc 1
C C72 0.4687(4) 0.2892(9) 0.1939(2) 0.0481(13) Uani d 1
C C4 0.3980(4) 0.6926(11) 0.4465(3) 0.0767(18) Uani d 1
H H4A 0.4381 0.5607 0.4640 0.115 Uiso calc 1
H H4B 0.3847 0.7888 0.4846 0.115 Uiso calc 1
H H4C 0.4447 0.7690 0.4156 0.115 Uiso calc 1
C C5 0.3014(5) 0.4712(12) 0.3475(3) 0.0799(19) Uani d 1
H H5A 0.3526 0.5456 0.3180 0.096 Uiso calc 1
H H5B 0.3423 0.3404 0.3668 0.096 Uiso calc 1
C C6 0.1947(6) 0.3948(17) 0.3028(3) 0.130(4) Uani d 1
H H6A 0.2174 0.3005 0.2664 0.196 Uiso calc 1
H H6B 0.1535 0.5221 0.2827 0.196 Uiso calc 1
H H6C 0.1450 0.3131 0.3306 0.196 Uiso calc 1
O O5 0.0101(3) 0.4666(6) 0.58072(14) 0.0604(10) Uani d 1
O O6 0.0433(4) 0.1552(7) 0.63896(16) 0.0750(12) Uani d 1
H H6 0.0732 0.1147 0.6772 0.113 Uiso calc 1
O O1W1 0.4655(3) 0.3364(7) 0.90954(13) 0.0605(10) Uani d 1
H H1WA 0.5088 0.4123 0.8854 0.091 Uiso d 1
H H1WB 0.4198 0.2555 0.8828 0.091 Uiso d 1
O O3 0.2264(3) 0.1948(7) 0.84460(15) 0.0716(12) Uani d 1
O O4 0.1333(3) 0.0388(6) 0.75155(16) 0.0704(12) Uani d 1
O O12 0.1953(3) 0.8213(7) -0.09220(17) 0.0786(12) Uani d 1
H H12 0.2089 0.9363 -0.1129 0.118 Uiso calc 1
N N2 0.3793(3) 0.4947(7) 0.02938(17) 0.0460(10) Uani d 1
H H2A 0.3684 0.3905 0.0608 0.055 Uiso calc 1
H H2B 0.4133 0.6131 0.0505 0.055 Uiso calc 1
H H2C 0.4247 0.4409 -0.0012 0.055 Uiso calc 1
O O22 0.3705(3) 0.8829(8) -0.03935(19) 0.0900(15) Uani d 1
C C12 0.2850(4) 0.7722(10) -0.0474(2) 0.0507(13) Uani d 1
C C7 0.1728(4) 0.2076(10) 0.7847(2) 0.0549(14) Uani d 1
C C22 0.2642(4) 0.5613(9) -0.0074(2) 0.0480(13) Uani d 1
H H22 0.2400 0.4444 -0.0413 0.058 Uiso calc 1
C C9 0.1072(4) 0.4986(9) 0.6932(2) 0.0532(14) Uani d 1
H H9 0.1073 0.6518 0.6858 0.064 Uiso calc 1
C C32 0.1690(4) 0.5858(10) 0.0408(3) 0.0597(15) Uani d 1
H H32 0.1007 0.6476 0.0130 0.072 Uiso calc 1
C C10 0.0504(4) 0.3657(10) 0.6344(2) 0.0513(14) Uani d 1
C C52 0.2014(5) 0.7500(11) 0.1001(3) 0.0708(16) Uani d 1
H H52A 0.2620 0.6837 0.1321 0.085 Uiso calc 1
H H52B 0.2337 0.8834 0.0810 0.085 Uiso calc 1
C C8 0.1579(4) 0.4335(10) 0.7550(2) 0.0563(14) Uani d 1
H H8 0.1886 0.5480 0.7837 0.068 Uiso calc 1
C C62 0.1007(6) 0.8169(14) 0.1402(3) 0.109(3) Uani d 1
H H62A 0.1289 0.9108 0.1785 0.163 Uiso calc 1
H H62B 0.0656 0.6857 0.1576 0.163 Uiso calc 1
H H62C 0.0436 0.8966 0.1101 0.163 Uiso calc 1
C C42 0.1327(5) 0.3614(10) 0.0677(3) 0.0814(19) Uani d 1
H H42A 0.1956 0.3003 0.0983 0.122 Uiso calc 1
H H42B 0.1143 0.2618 0.0292 0.122 Uiso calc 1
H H42C 0.0654 0.3800 0.0925 0.122 Uiso calc 1

loop_
_atom_site_aniso_label
_atom_site_aniso_U_11
_atom_site_aniso_U_22
_atom_site_aniso_U_33
_atom_site_aniso_U_12
_atom_site_aniso_U_13
_atom_site_aniso_U_23
O1 0.074(2) 0.038(2) 0.0506(17) 0.0084(18) -0.0163(16) 0.0056(17)
O52 0.077(2) 0.050(3) 0.0506(18) -0.003(2) -0.0233(17) -0.0063(19)
O2 0.142(4) 0.036(3) 0.063(2) 0.008(2) -0.020(2) -0.003(2)
O62 0.082(3) 0.038(2) 0.055(2) -0.0075(19) -0.0090(19) -0.0017(18)
O42 0.107(3) 0.041(3) 0.046(2) 0.013(2) -0.0121(18) 0.0069(18)
O32 0.076(2) 0.064(3) 0.0424(17) 0.006(2) -0.0201(17) -0.0056(19)
N1 0.045(2) 0.037(3) 0.048(2) 0.0046(19) -0.0013(18) 0.010(2)
C1 0.052(3) 0.039(3) 0.047(3) -0.003(2) -0.007(2) -0.001(3)
C2 0.046(3) 0.035(3) 0.041(2) 0.003(2) -0.004(2) -0.003(2)
C102 0.051(3) 0.040(3) 0.045(3) 0.002(3) 0.000(2) 0.002(3)
C3 0.055(3) 0.055(4) 0.054(3) 0.007(3) 0.012(3) 0.007(3)
C92 0.062(3) 0.037(3) 0.043(3) 0.005(3) -0.010(2) 0.001(2)
C82 0.066(3) 0.036(3) 0.047(3) 0.001(3) -0.013(2) 0.000(2)
C72 0.053(3) 0.053(4) 0.036(3) 0.010(3) -0.003(2) -0.001(3)
C4 0.056(4) 0.077(5) 0.100(4) -0.010(3) 0.020(3) -0.002(4)
C5 0.079(4) 0.092(5) 0.071(3) -0.001(4) 0.022(3) -0.008(4)
C6 0.111(6) 0.208(11) 0.070(4) 0.006(6) 0.000(4) -0.052(6)
O5 0.060(2) 0.076(3) 0.0413(16) -0.023(2) -0.0131(15) 0.016(2)
O6 0.100(3) 0.065(3) 0.052(2) -0.032(2) -0.031(2) 0.007(2)
O1W1 0.074(3) 0.062(3) 0.0430(16) -0.009(2) -0.0062(17) -0.0055(19)
O3 0.092(3) 0.072(3) 0.0446(18) -0.008(2) -0.0236(18) 0.013(2)
O4 0.101(3) 0.044(3) 0.059(2) -0.017(2) -0.025(2) 0.0058(19)
O12 0.076(3) 0.081(3) 0.070(2) -0.013(2) -0.031(2) 0.027(2)
N2 0.045(2) 0.049(3) 0.0442(19) 0.005(2) 0.0015(17) 0.004(2)
O22 0.058(3) 0.102(4) 0.102(3) -0.026(2) -0.027(2) 0.058(3)
C12 0.045(3) 0.060(4) 0.045(3) -0.007(3) -0.003(2) 0.007(3)
C7 0.059(3) 0.059(4) 0.044(3) -0.007(3) -0.005(2) 0.008(3)
C22 0.045(3) 0.051(4) 0.046(3) -0.004(2) -0.010(2) 0.007(2)
C9 0.071(4) 0.041(3) 0.044(2) -0.010(3) -0.012(2) 0.001(3)
C32 0.041(3) 0.066(4) 0.071(3) 0.001(3) 0.000(3) 0.024(3)
C10 0.048(3) 0.060(4) 0.046(3) -0.019(3) 0.003(2) 0.001(3)
C52 0.067(4) 0.067(4) 0.081(4) 0.012(3) 0.021(3) 0.004(3)
C8 0.072(4) 0.048(3) 0.046(3) -0.014(3) -0.012(2) -0.002(3)
C62 0.115(6) 0.104(6) 0.118(5) 0.028(5) 0.066(5) 0.019(5)
C42 0.066(4) 0.072(5) 0.105(4) -0.016(3) 0.003(3) 0.031(4)

loop_
_atom_type_symbol
_atom_type_description
_atom_type_scat_dispersion_real
_atom_type_scat_dispersion_imag
_atom_type_scat_source
C C 0.0033 0.0016 'International Tables Vol C Tables 4.2.6.8 and 6.1.1.4'
H H 0.0000 0.0000 'International Tables Vol C Tables 4.2.6.8 and 6.1.1.4'
N N 0.0061 0.0033 'International Tables Vol C Tables 4.2.6.8 and 6.1.1.4'
O O 0.0106 0.0060 'International Tables Vol C Tables 4.2.6.8 and 6.1.1.4'

loop_
_geom_angle_atom_site_label_1
_geom_angle_atom_site_label_2
_geom_angle_atom_site_label_3
_geom_angle
C1 O1 H1 109.5
C102 O62 H62 109.5
H1A N1 H1B 109.5
H1A N1 H1C 109.5
H1B N1 H1C 109.5
C2 N1 H1A 109.5
C2 N1 H1B 109.5
C2 N1 H1C 109.5
O1 C1 C2 115.1(4)
O2 C1 O1 123.4(5)
O2 C1 C2 121.5(4)
N1 C2 C1 111.1(3)
N1 C2 H2 106.9
N1 C2 C3 111.2(4)
C1 C2 H2 106.9
C1 C2 C3 113.6(4)
C3 C2 H2 106.9
O52 C102 O62 121.3(5)
O52 C102 C92 117.1(4)
O62 C102 C92 121.6(4)
C2 C3 H3 107.1
C2 C3 C4 112.7(4)
C2 C3 C5 112.8(5)
C4 C3 H3 107.1
C5 C3 H3 107.1
C5 C3 C4 109.7(4)
C102 C92 H92 115.1
C82 C92 C102 129.8(5)
C82 C92 H92 115.1
C92 C82 H82 115.2
C92 C82 C72 129.7(5)
C72 C82 H82 115.2
O42 C72 C82 120.5(4)
O32 C72 O42 122.8(5)
O32 C72 C82 116.8(5)
C3 C4 H4A 109.5
C3 C4 H4B 109.5
C3 C4 H4C 109.5
H4A C4 H4B 109.5
H4A C4 H4C 109.5
H4B C4 H4C 109.5
C3 C5 H5A 108.2
C3 C5 H5B 108.2
H5A C5 H5B 107.4
C6 C5 C3 116.3(5)
C6 C5 H5A 108.2
C6 C5 H5B 108.2
C5 C6 H6A 109.5
C5 C6 H6B 109.5
C5 C6 H6C 109.5
H6A C6 H6B 109.5
H6A C6 H6C 109.5
H6B C6 H6C 109.5
C10 O6 H6 109.5
H1WA O1W1 H1WB 109.5
C12 O12 H12 109.5
H2A N2 H2B 109.5
H2A N2 H2C 109.5
H2B N2 H2C 109.5
C22 N2 H2A 109.5
C22 N2 H2B 109.5
C22 N2 H2C 109.5
O12 C12 C22 111.7(4)
O22 C12 O12 123.3(5)
O22 C12 C22 125.0(4)
O3 C7 O4 122.6(5)
O3 C7 C8 116.2(5)
O4 C7 C8 121.2(4)
N2 C22 C12 106.7(4)
N2 C22 H22 107.8
N2 C22 C32 113.3(4)
C12 C22 H22 107.8
C12 C22 C32 113.3(4)
C32 C22 H22 107.8
C10 C9 H9 114.8
C8 C9 H9 114.8
C8 C9 C10 130.4(5)
C22 C32 H32 106.8
C22 C32 C52 112.7(4)
C52 C32 H32 106.8
C42 C32 C22 111.5(5)
C42 C32 H32 106.8
C42 C32 C52 111.7(4)
O5 C10 O6 121.3(5)
O5 C10 C9 118.3(5)
O6 C10 C9 120.4(5)
C32 C52 H52A 108.7
C32 C52 H52B 108.7
H52A C52 H52B 107.6
C62 C52 C32 114.4(5)
C62 C52 H52A 108.7
C62 C52 H52B 108.7
C7 C8 H8 115.1
C9 C8 C7 129.9(5)
C9 C8 H8 115.1
C52 C62 H62A 109.5
C52 C62 H62B 109.5
C52 C62 H62C 109.5
H62A C62 H62B 109.5
H62A C62 H62C 109.5
H62B C62 H62C 109.5
C32 C42 H42A 109.5
C32 C42 H42B 109.5
C32 C42 H42C 109.5
H42A C42 H42B 109.5
H42A C42 H42C 109.5
H42B C42 H42C 109.5

loop_
_geom_bond_atom_site_label_1
_geom_bond_atom_site_label_2
_geom_bond_distance
O1 H1 0.8200
O1 C1 1.319(5)
O52 C102 1.240(5)
O2 C1 1.198(6)
O62 H62 0.8200
O62 C102 1.273(5)
O42 C72 1.264(6)
O32 C72 1.242(5)
N1 H1A 0.8900
N1 H1B 0.8900
N1 H1C 0.8900
N1 C2 1.488(5)
C1 C2 1.503(7)
C2 H2 0.9800
C2 C3 1.522(6)
C102 C92 1.472(7)
C3 H3 0.9800
C3 C4 1.529(6)
C3 C5 1.524(7)
C92 H92 0.9300
C92 C82 1.349(5)
C82 H82 0.9300
C82 C72 1.490(6)
C4 H4A 0.9600
C4 H4B 0.9600
C4 H4C 0.9600
C5 H5A 0.9700
C5 H5B 0.9700
C5 C6 1.501(8)
C6 H6A 0.9600
C6 H6B 0.9600
C6 H6C 0.9600
O5 C10 1.249(5)
O6 H6 0.8200
O6 C10 1.269(6)
O1W1 H1WA 0.8499
O1W1 H1WB 0.8505
O3 C7 1.257(5)
O4 C7 1.259(6)
O12 H12 0.8200
O12 C12 1.313(5)
N2 H2A 0.8900
N2 H2B 0.8900
N2 H2C 0.8900
N2 C22 1.494(5)
O22 C12 1.185(5)
C12 C22 1.514(7)
C7 C8 1.475(7)
C22 H22 0.9800
C22 C32 1.518(6)
C9 H9 0.9300
C9 C10 1.485(6)
C9 C8 1.334(6)
C32 H32 0.9800
C32 C52 1.529(7)
C32 C42 1.517(7)
C52 H52A 0.9700
C52 H52B 0.9700
C52 C62 1.515(7)
C8 H8 0.9300
C62 H62A 0.9600
C62 H62B 0.9600
C62 H62C 0.9600
C42 H42A 0.9600
C42 H42B 0.9600
C42 H42C 0.9600

loop_
_geom_hbond_atom_site_label_D
_geom_hbond_atom_site_label_H
_geom_hbond_atom_site_label_A
_geom_hbond_site_symmetry_A
_geom_hbond_distance_DH
_geom_hbond_distance_HA
_geom_hbond_distance_DA
_geom_hbond_angle_DHA
_geom_hbond_publ_flag
O1 H1 O52 2_646 0.82 1.82 2.619(5) 166 yes
O62 H62 O42 . 0.82 1.59 2.410(5) 177 yes
N1 H1A O5 2_556 0.89 2.03 2.871(5) 158 yes
N1 H1C O5 . 0.89 1.92 2.796(5) 168 yes
O6 H6 O4 . 0.82 1.60 2.418(4) 179 yes
O1W1 H1WA O32 2_656 0.85 1.96 2.756(5) 155 yes
O12 H12 O3 1_564 0.82 1.78 2.594(5) 175 yes
N2 H2A O32 . 0.89 2.05 2.881(5) 155 yes
N2 H2B O1W1 2_656 0.89 2.03 2.892(6) 163 yes
N2 H2C O1W1 1_554 0.89 1.94 2.780(5) 157 yes

loop_
_geom_torsion_atom_site_label_1
_geom_torsion_atom_site_label_2
_geom_torsion_atom_site_label_3
_geom_torsion_atom_site_label_4
_geom_torsion
O1 C1 C2 N1 -20.4(6)
O1 C1 C2 C3 105.8(5)
O52 C102 C92 C82 178.8(5)
O2 C1 C2 N1 161.0(5)
O2 C1 C2 C3 -72.8(6)
O62 C102 C92 C82 0.2(8)
N1 C2 C3 C4 66.5(5)
N1 C2 C3 C5 -168.6(4)
C1 C2 C3 C4 -59.7(6)
C1 C2 C3 C5 65.3(5)
C2 C3 C5 C6 54.5(8)
C102 C92 C82 C72 -0.2(9)
C92 C82 C72 O42 -3.2(8)
C92 C82 C72 O32 176.7(5)
C4 C3 C5 C6 -178.9(6)
O3 C7 C8 C9 179.0(5)
O4 C7 C8 C9 -1.3(9)
O12 C12 C22 N2 167.6(4)
O12 C12 C22 C32 -67.1(5)
N2 C22 C32 C52 55.9(6)
N2 C22 C32 C42 -70.7(6)
O22 C12 C22 N2 -13.3(7)
O22 C12 C22 C32 112.0(6)
C12 C22 C32 C52 -65.8(5)
C12 C22 C32 C42 167.6(4)
C22 C32 C52 C62 167.7(5)
C10 C9 C8 C7 -0.6(10)
C8 C9 C10 O5 -179.0(5)
C8 C9 C10 O6 1.1(9)
C42 C32 C52 C62 -65.9(6)
